data_7043364
loop_
_publ_author_name
'Helmdach, Kai'
'D\"ork, Stephan'
'Villinger, Alexander'
'Seidel, Wolfram Willy'

_publ_section_title
;
 Sterically Encumbered Metalla-diphosphines: Unlocking Alkyne Rotation by
 PtII Coordination
;
_journal_name_full 'Dalton Trans.'
_journal_paper_doi 10.1039/C7DT01803G
_journal_year 2017
_chemical_formula_moiety 'C33 H56 B I N6 O P2 W'
_chemical_formula_sum 'C33 H56 B I N6 O P2 W'
_chemical_formula_weight 936.33
_chemical_name_systematic
'[\h2-C,C?-{bis(diisopropylphosphanyl)acetylene}(carbonyl){hydridotris(3,4,5-trimethylpyrazolyl)borate}(iodido)-tungsten(II)]'
_chemical_properties_physical ', Air-sensitive,Oxygen-sensitive'
_space_group_crystal_system triclinic
_space_group_IT_number 2
_space_group_name_Hall '-P 1'
_space_group_name_H-M_alt 'P -1'
_symmetry_space_group_name_Hall '-P 1'
_symmetry_space_group_name_H-M 'P -1'
_atom_sites_solution_hydrogens geom
_audit_creation_method SHELXL-2014
_audit_update_record
;
2017-03-30 deposited with the CCDC.
2017-06-16 downloaded from the CCDC.
;
_cell_angle_alpha 100.6510(10)
_cell_angle_beta 102.567(2)
_cell_angle_gamma 104.2780(10)
_cell_formula_units_Z 2
_cell_length_a 10.7720(3)
_cell_length_b 10.9323(3)
_cell_length_c 18.1301(6)
_cell_measurement_reflns_used 9891
_cell_measurement_temperature 123(2)
_cell_measurement_theta_max 32.61
_cell_measurement_theta_min 2.38
_cell_volume 1954.28(10)
_computing_cell_refinement 'Bruker SAINT'
_computing_data_collection 'Bruker APEX2'
_computing_data_reduction 'Bruker SAINT'
_computing_molecular_graphics Mercury
_computing_structure_refinement 'SHELXL-2014 (Sheldrick, 2014)'
_computing_structure_solution 'SHELXS-97 (Sheldrick, 2008)'
_diffrn_ambient_temperature 123(2)
_diffrn_measured_fraction_theta_full 0.996
_diffrn_measured_fraction_theta_max 0.994
_diffrn_measurement_device_type 'Bruker APEX-II CCD'
_diffrn_measurement_method '\f and \w scans'
_diffrn_radiation_monochromator graphite
_diffrn_radiation_source 'sealed tube'
_diffrn_radiation_type MoK\a
_diffrn_radiation_wavelength 0.71073
_diffrn_reflns_av_R_equivalents 0.0318
_diffrn_reflns_av_unetI/netI 0.0329
_diffrn_reflns_Laue_measured_fraction_full 0.996
_diffrn_reflns_Laue_measured_fraction_max 0.994
_diffrn_reflns_limit_h_max 15
_diffrn_reflns_limit_h_min -16
_diffrn_reflns_limit_k_max 16
_diffrn_reflns_limit_k_min -16
_diffrn_reflns_limit_l_max 27
_diffrn_reflns_limit_l_min -27
_diffrn_reflns_number 64275
_diffrn_reflns_point_group_measured_fraction_full 0.996
_diffrn_reflns_point_group_measured_fraction_max 0.994
_diffrn_reflns_theta_full 25.242
_diffrn_reflns_theta_max 32.499
_diffrn_reflns_theta_min 1.986
_exptl_absorpt_coefficient_mu 3.860
_exptl_absorpt_correction_T_max 0.7464
_exptl_absorpt_correction_T_min 0.5757
_exptl_absorpt_correction_type multi-scan
_exptl_absorpt_process_details '(SADABS; Sheldrick, 2004)'
_exptl_crystal_colour green
_exptl_crystal_density_diffrn 1.591
_exptl_crystal_description block
_exptl_crystal_F_000 932
_exptl_crystal_recrystallization_method 'Re-crystallisation from solvent: dichloromethane, n-pentane'
_exptl_crystal_size_max 0.240
_exptl_crystal_size_mid 0.110
_exptl_crystal_size_min 0.095
_refine_diff_density_max 0.826
_refine_diff_density_min -0.863
_refine_diff_density_rms 0.117
_refine_ls_extinction_method none
_refine_ls_goodness_of_fit_ref 1.027
_refine_ls_hydrogen_treatment constr
_refine_ls_matrix_type full
_refine_ls_number_parameters 406
_refine_ls_number_reflns 14059
_refine_ls_number_restraints 0
_refine_ls_restrained_S_all 1.027
_refine_ls_R_factor_all 0.0323
_refine_ls_R_factor_gt 0.0252
_refine_ls_shift/su_max 0.003
_refine_ls_shift/su_mean 0.000
_refine_ls_structure_factor_coef Fsqd
_refine_ls_weighting_details 'w=1/[\s^2^(Fo^2^)+(0.0255P)^2^+1.7392P] where P=(Fo^2^+2Fc^2^)/3'
_refine_ls_weighting_scheme calc
_refine_ls_wR_factor_gt 0.0563
_refine_ls_wR_factor_ref 0.0589
_reflns_Friedel_coverage 0.000
_reflns_number_gt 12419
_reflns_number_total 14059
_reflns_threshold_expression 'I > 2\s(I)'
_cod_data_source_file c7dt01803g2.cif
_cod_data_source_block kh307
_cod_database_code 7043364
_shelx_space_group_comment
;
The symmetry employed for this shelxl refinement is uniquely defined
by the following loop, which should always be used as a source of
symmetry information in preference to the above space-group names.
They are only intended as comments.
;
_shelx_estimated_absorpt_t_min 0.458
_shelx_estimated_absorpt_t_max 0.711
_shelxl_version_number 2014-3

loop_
_space_group_symop_operation_xyz
'x, y, z'
'-x, -y, -z'

loop_
_atom_site_label
_atom_site_type_symbol
_atom_site_fract_x
_atom_site_fract_y
_atom_site_fract_z
_atom_site_U_iso_or_equiv
_atom_site_adp_type
_atom_site_occupancy
_atom_site_site_symmetry_order
_atom_site_calc_flag
_atom_site_refinement_flags_posn
_atom_site_refinement_flags_adp
W1 W 0.34607(2) 0.52752(2) 0.22458(2) 0.01287(2) Uani 1 1 d . .
I1 I 0.41933(2) 0.32358(2) 0.27665(2) 0.02293(4) Uani 1 1 d . .
P1 P 0.31246(6) 0.73289(6) 0.39047(4) 0.02031(11) Uani 1 1 d . .
P2 P -0.00427(6) 0.38385(6) 0.21628(4) 0.01876(11) Uani 1 1 d . .
O1 O 0.14183(18) 0.31805(17) 0.08193(10) 0.0264(4) Uani 1 1 d . .
N1 N 0.53218(18) 0.66480(17) 0.31541(11) 0.0168(3) Uani 1 1 d . .
N2 N 0.61334(18) 0.76229(17) 0.29428(11) 0.0151(3) Uani 1 1 d . .
N3 N 0.49441(18) 0.52873(16) 0.15303(11) 0.0157(3) Uani 1 1 d . .
N4 N 0.58386(17) 0.64573(16) 0.15804(10) 0.0141(3) Uani 1 1 d . .
N5 N 0.33183(17) 0.68706(16) 0.17131(10) 0.0141(3) Uani 1 1 d . .
N6 N 0.44329(18) 0.78986(16) 0.18337(11) 0.0154(3) Uani 1 1 d . .
B1 B 0.5824(2) 0.7731(2) 0.21009(14) 0.0150(4) Uani 1 1 d . .
H1 H 0.6514 0.8486 0.2048 0.018 Uiso 1 1 calc R U
C1 C 0.2529(2) 0.5971(2) 0.30371(13) 0.0160(4) Uani 1 1 d . .
C2 C 0.1635(2) 0.4938(2) 0.25335(13) 0.0170(4) Uani 1 1 d . .
C3 C 0.2163(2) 0.3966(2) 0.13503(14) 0.0185(4) Uani 1 1 d . .
C4 C 0.5429(3) 0.5867(3) 0.43901(15) 0.0267(5) Uani 1 1 d . .
H4A H 0.6083 0.6100 0.4901 0.040 Uiso 1 1 calc R U
H4B H 0.4593 0.6007 0.4458 0.040 Uiso 1 1 calc R U
H4C H 0.5267 0.4947 0.4137 0.040 Uiso 1 1 calc R U
C5 C 0.5953(2) 0.6697(2) 0.38944(13) 0.0182(4) Uani 1 1 d . .
C6 C 0.7174(2) 0.7683(2) 0.41464(14) 0.0204(4) Uani 1 1 d . .
C7 C 0.7258(2) 0.8245(2) 0.35332(13) 0.0178(4) Uani 1 1 d . .
C8 C 0.8353(3) 0.9315(2) 0.34581(15) 0.0267(5) Uani 1 1 d . .
H8A H 0.9072 0.9633 0.3947 0.040 Uiso 1 1 calc R U
H8B H 0.8699 0.8983 0.3030 0.040 Uiso 1 1 calc R U
H8C H 0.8008 1.0031 0.3348 0.040 Uiso 1 1 calc R U
C9 C 0.8172(3) 0.8001(3) 0.49269(15) 0.0313(6) Uani 1 1 d . .
H9A H 0.7825 0.7430 0.5240 0.047 Uiso 1 1 calc R U
H9B H 0.9009 0.7870 0.4853 0.047 Uiso 1 1 calc R U
H9C H 0.8334 0.8913 0.5198 0.047 Uiso 1 1 calc R U
C10 C 0.4474(3) 0.2953(2) 0.07884(15) 0.0239(5) Uani 1 1 d . .
H10A H 0.4863 0.2494 0.0426 0.036 Uiso 1 1 calc R U
H10B H 0.4531 0.2600 0.1250 0.036 Uiso 1 1 calc R U
H10C H 0.3538 0.2832 0.0530 0.036 Uiso 1 1 calc R U
C11 C 0.5223(2) 0.4374(2) 0.10319(13) 0.0164(4) Uani 1 1 d . .
C12 C 0.6296(2) 0.4953(2) 0.07761(13) 0.0177(4) Uani 1 1 d . .
C13 C 0.6662(2) 0.6274(2) 0.11327(12) 0.0152(4) Uani 1 1 d . .
C14 C 0.7784(2) 0.7358(2) 0.10966(14) 0.0220(4) Uani 1 1 d . .
H14A H 0.8253 0.7016 0.0739 0.033 Uiso 1 1 calc R U
H14B H 0.7432 0.8023 0.0908 0.033 Uiso 1 1 calc R U
H14C H 0.8405 0.7749 0.1619 0.033 Uiso 1 1 calc R U
C15 C 0.6937(3) 0.4275(2) 0.02370(15) 0.0252(5) Uani 1 1 d . .
H15A H 0.6466 0.3338 0.0075 0.038 Uiso 1 1 calc R U
H15B H 0.6889 0.4627 -0.0224 0.038 Uiso 1 1 calc R U
H15C H 0.7872 0.4417 0.0509 0.038 Uiso 1 1 calc R U
C16 C 0.0877(2) 0.6309(2) 0.10560(14) 0.0219(4) Uani 1 1 d . .
H16A H 0.0291 0.6745 0.0790 0.033 Uiso 1 1 calc R U
H16B H 0.0832 0.5503 0.0694 0.033 Uiso 1 1 calc R U
H16C H 0.0590 0.6100 0.1507 0.033 Uiso 1 1 calc R U
C17 C 0.2272(2) 0.7188(2) 0.13254(13) 0.0174(4) Uani 1 1 d . .
C18 C 0.2711(2) 0.8436(2) 0.12131(15) 0.0230(5) Uani 1 1 d . .
C19 C 0.4083(2) 0.8843(2) 0.15291(15) 0.0218(5) Uani 1 1 d . .
C20 C 0.5074(3) 1.0090(2) 0.1561(2) 0.0375(7) Uani 1 1 d . .
H20A H 0.4613 1.0635 0.1308 0.056 Uiso 1 1 calc R U
H20B H 0.5536 1.0553 0.2107 0.056 Uiso 1 1 calc R U
H20C H 0.5724 0.9900 0.1290 0.056 Uiso 1 1 calc R U
C21 C 0.1869(3) 0.9170(3) 0.0821(2) 0.0398(7) Uani 1 1 d . .
H21A H 0.0932 0.8642 0.0655 0.060 Uiso 1 1 calc R U
H21B H 0.1976 0.9993 0.1189 0.060 Uiso 1 1 calc R U
H21C H 0.2152 0.9354 0.0364 0.060 Uiso 1 1 calc R U
C22 C 0.3063(3) 0.8687(2) 0.34165(15) 0.0247(5) Uani 1 1 d . .
H22 H 0.3467 0.8518 0.2975 0.030 Uiso 1 1 calc R U
C23 C 0.3992(3) 1.0000(3) 0.39713(18) 0.0404(7) Uani 1 1 d . .
H23A H 0.4863 0.9899 0.4197 0.061 Uiso 1 1 calc R U
H23B H 0.4103 1.0668 0.3678 0.061 Uiso 1 1 calc R U
H23C H 0.3599 1.0263 0.4391 0.061 Uiso 1 1 calc R U
C24 C 0.1691(3) 0.8794(3) 0.30496(16) 0.0307(6) Uani 1 1 d . .
H24A H 0.1127 0.7949 0.2702 0.046 Uiso 1 1 calc R U
H24B H 0.1280 0.9049 0.3462 0.046 Uiso 1 1 calc R U
H24C H 0.1784 0.9453 0.2749 0.046 Uiso 1 1 calc R U
C25 C 0.1742(3) 0.7086(2) 0.43745(14) 0.0243(5) Uani 1 1 d . .
H25 H 0.0865 0.6866 0.3976 0.029 Uiso 1 1 calc R U
C26 C 0.1945(3) 0.8305(3) 0.50025(17) 0.0336(6) Uani 1 1 d . .
H26A H 0.1907 0.9033 0.4762 0.050 Uiso 1 1 calc R U
H26B H 0.1243 0.8150 0.5269 0.050 Uiso 1 1 calc R U
H26C H 0.2817 0.8521 0.5382 0.050 Uiso 1 1 calc R U
C27 C 0.1804(3) 0.5949(3) 0.47592(17) 0.0326(6) Uani 1 1 d . .
H27A H 0.1674 0.5159 0.4357 0.049 Uiso 1 1 calc R U
H27B H 0.2676 0.6169 0.5139 0.049 Uiso 1 1 calc R U
H27C H 0.1102 0.5798 0.5026 0.049 Uiso 1 1 calc R U
C28 C -0.0906(2) 0.4314(2) 0.29028(15) 0.0229(5) Uani 1 1 d . .
H28 H -0.0295 0.4515 0.3440 0.027 Uiso 1 1 calc R U
C29 C -0.1296(3) 0.5528(3) 0.27670(17) 0.0323(6) Uani 1 1 d . .
H29A H -0.0492 0.6238 0.2826 0.048 Uiso 1 1 calc R U
H29B H -0.1888 0.5327 0.2238 0.048 Uiso 1 1 calc R U
H29C H -0.1757 0.5796 0.3149 0.048 Uiso 1 1 calc R U
C30 C -0.2170(3) 0.3213(3) 0.28083(19) 0.0356(6) Uani 1 1 d . .
H30A H -0.1929 0.2433 0.2894 0.053 Uiso 1 1 calc R U
H30B H -0.2630 0.3486 0.3191 0.053 Uiso 1 1 calc R U
H30C H -0.2760 0.3017 0.2280 0.053 Uiso 1 1 calc R U
C31 C 0.0343(2) 0.2319(2) 0.23253(14) 0.0215(4) Uani 1 1 d . .
H31 H 0.1133 0.2304 0.2123 0.026 Uiso 1 1 calc R U
C32 C 0.0780(3) 0.2289(2) 0.31742(15) 0.0256(5) Uani 1 1 d . .
H32A H 0.1487 0.3095 0.3468 0.038 Uiso 1 1 calc R U
H32B H 0.0019 0.2212 0.3395 0.038 Uiso 1 1 calc R U
H32C H 0.1116 0.1540 0.3208 0.038 Uiso 1 1 calc R U
C33 C -0.0764(3) 0.1091(2) 0.18222(17) 0.0327(6) Uani 1 1 d . .
H33A H -0.1007 0.1164 0.1282 0.049 Uiso 1 1 calc R U
H33B H -0.0450 0.0326 0.1838 0.049 Uiso 1 1 calc R U
H33C H -0.1546 0.0998 0.2025 0.049 Uiso 1 1 calc R U

loop_
_atom_site_aniso_label
_atom_site_aniso_U_11
_atom_site_aniso_U_22
_atom_site_aniso_U_33
_atom_site_aniso_U_23
_atom_site_aniso_U_13
_atom_site_aniso_U_12
W1 0.01129(4) 0.01197(4) 0.01618(4) 0.00442(3) 0.00511(3) 0.00313(3)
I1 0.01967(7) 0.01964(7) 0.03562(9) 0.01365(6) 0.01029(6) 0.00951(6)
P1 0.0187(3) 0.0213(3) 0.0205(3) 0.0033(2) 0.0069(2) 0.0054(2)
P2 0.0132(3) 0.0205(3) 0.0215(3) 0.0066(2) 0.0045(2) 0.0023(2)
O1 0.0254(9) 0.0255(8) 0.0227(9) 0.0006(7) 0.0069(7) 0.0018(7)
N1 0.0151(9) 0.0175(8) 0.0190(9) 0.0068(7) 0.0068(7) 0.0035(7)
N2 0.0141(8) 0.0147(7) 0.0161(9) 0.0036(6) 0.0063(7) 0.0018(6)
N3 0.0151(8) 0.0129(7) 0.0200(9) 0.0039(6) 0.0076(7) 0.0035(6)
N4 0.0130(8) 0.0146(7) 0.0161(8) 0.0056(6) 0.0057(7) 0.0038(6)
N5 0.0130(8) 0.0126(7) 0.0173(9) 0.0043(6) 0.0048(7) 0.0041(6)
N6 0.0152(8) 0.0123(7) 0.0199(9) 0.0052(6) 0.0062(7) 0.0044(6)
B1 0.0151(11) 0.0131(9) 0.0176(11) 0.0038(8) 0.0074(9) 0.0035(8)
C1 0.0154(10) 0.0173(9) 0.0179(10) 0.0063(8) 0.0072(8) 0.0059(8)
C2 0.0149(10) 0.0189(9) 0.0207(10) 0.0096(8) 0.0064(8) 0.0068(8)
C3 0.0190(10) 0.0171(9) 0.0235(11) 0.0076(8) 0.0110(9) 0.0064(8)
C4 0.0261(13) 0.0311(12) 0.0252(12) 0.0151(10) 0.0077(10) 0.0063(10)
C5 0.0165(10) 0.0208(10) 0.0180(10) 0.0072(8) 0.0047(8) 0.0052(8)
C6 0.0181(11) 0.0226(10) 0.0190(11) 0.0044(8) 0.0038(9) 0.0055(9)
C7 0.0149(10) 0.0176(9) 0.0185(10) 0.0013(8) 0.0055(8) 0.0023(8)
C8 0.0212(12) 0.0267(11) 0.0219(12) 0.0016(9) 0.0031(10) -0.0051(9)
C9 0.0265(13) 0.0363(14) 0.0237(13) 0.0066(11) -0.0016(11) 0.0046(11)
C10 0.0303(13) 0.0155(9) 0.0258(12) 0.0021(8) 0.0090(10) 0.0078(9)
C11 0.0176(10) 0.0160(9) 0.0170(10) 0.0036(7) 0.0047(8) 0.0081(8)
C12 0.0191(10) 0.0219(10) 0.0156(10) 0.0048(8) 0.0065(8) 0.0105(8)
C13 0.0138(9) 0.0191(9) 0.0149(10) 0.0058(7) 0.0053(8) 0.0063(8)
C14 0.0178(11) 0.0268(11) 0.0240(12) 0.0077(9) 0.0111(9) 0.0057(9)
C15 0.0288(13) 0.0282(11) 0.0236(12) 0.0040(9) 0.0127(10) 0.0146(10)
C16 0.0180(11) 0.0254(11) 0.0234(12) 0.0080(9) 0.0039(9) 0.0086(9)
C17 0.0195(10) 0.0212(10) 0.0148(10) 0.0056(8) 0.0058(8) 0.0103(8)
C18 0.0230(12) 0.0232(10) 0.0288(12) 0.0119(9) 0.0083(10) 0.0125(9)
C19 0.0233(11) 0.0156(9) 0.0302(13) 0.0097(9) 0.0089(10) 0.0080(9)
C20 0.0302(14) 0.0209(11) 0.068(2) 0.0248(13) 0.0145(14) 0.0089(11)
C21 0.0358(16) 0.0363(14) 0.057(2) 0.0267(14) 0.0097(15) 0.0206(13)
C22 0.0290(13) 0.0204(10) 0.0261(12) 0.0044(9) 0.0120(10) 0.0067(9)
C23 0.0479(19) 0.0278(13) 0.0382(17) 0.0056(12) 0.0118(15) 0.0005(13)
C24 0.0332(14) 0.0314(13) 0.0308(14) 0.0066(11) 0.0096(12) 0.0160(11)
C25 0.0219(12) 0.0287(12) 0.0215(12) 0.0039(9) 0.0081(10) 0.0060(10)
C26 0.0344(15) 0.0331(13) 0.0297(14) -0.0011(11) 0.0124(12) 0.0073(12)
C27 0.0328(15) 0.0346(14) 0.0308(14) 0.0104(11) 0.0115(12) 0.0068(12)
C28 0.0150(10) 0.0294(11) 0.0266(12) 0.0088(9) 0.0074(9) 0.0078(9)
C29 0.0285(14) 0.0355(14) 0.0352(15) 0.0086(11) 0.0047(12) 0.0175(12)
C30 0.0165(12) 0.0441(16) 0.0467(18) 0.0122(13) 0.0147(12) 0.0043(11)
C31 0.0187(11) 0.0177(9) 0.0275(12) 0.0068(9) 0.0079(9) 0.0020(8)
C32 0.0262(12) 0.0227(11) 0.0290(13) 0.0104(9) 0.0091(10) 0.0049(9)
C33 0.0321(14) 0.0212(11) 0.0352(15) 0.0030(10) 0.0066(12) -0.0038(10)

loop_
_atom_type_symbol
_atom_type_description
_atom_type_scat_dispersion_real
_atom_type_scat_dispersion_imag
_atom_type_scat_source
C C 0.0033 0.0016 'International Tables Vol C Tables 4.2.6.8 and 6.1.1.4'
H H 0.0000 0.0000 'International Tables Vol C Tables 4.2.6.8 and 6.1.1.4'
B B 0.0013 0.0007 'International Tables Vol C Tables 4.2.6.8 and 6.1.1.4'
N N 0.0061 0.0033 'International Tables Vol C Tables 4.2.6.8 and 6.1.1.4'
O O 0.0106 0.0060 'International Tables Vol C Tables 4.2.6.8 and 6.1.1.4'
P P 0.1023 0.0942 'International Tables Vol C Tables 4.2.6.8 and 6.1.1.4'
I I -0.4742 1.8119 'International Tables Vol C Tables 4.2.6.8 and 6.1.1.4'
W W -0.8490 6.8722 'International Tables Vol C Tables 4.2.6.8 and 6.1.1.4'

loop_
_geom_angle_atom_site_label_1
_geom_angle_atom_site_label_2
_geom_angle_atom_site_label_3
_geom_angle
C3 W1 C1 110.66(9)
C3 W1 C2 74.48(9)
C1 W1 C2 36.86(9)
C3 W1 N5 93.37(8)
C1 W1 N5 89.14(7)
C2 W1 N5 98.10(7)
C3 W1 N3 86.72(8)
C1 W1 N3 158.88(8)
C2 W1 N3 160.50(8)
N5 W1 N3 77.56(6)
C3 W1 N1 166.48(8)
C1 W1 N1 82.73(8)
C2 W1 N1 118.53(8)
N5 W1 N1 88.51(7)
N3 W1 N1 80.61(7)
C3 W1 I1 87.76(6)
C1 W1 I1 104.24(6)
C2 W1 I1 96.38(6)
N5 W1 I1 165.24(5)
N3 W1 I1 87.82(4)
N1 W1 I1 87.08(4)
C1 P1 C25 103.86(11)
C1 P1 C22 98.70(10)
C25 P1 C22 107.77(11)
C2 P2 C28 104.89(11)
C2 P2 C31 97.96(10)
C28 P2 C31 106.16(11)
C5 N1 N2 106.04(18)
C5 N1 W1 134.73(15)
N2 N1 W1 118.93(13)
C7 N2 N1 110.25(18)
C7 N2 B1 128.62(18)
N1 N2 B1 120.25(17)
C11 N3 N4 106.02(17)
C11 N3 W1 135.58(15)
N4 N3 W1 118.39(12)
C13 N4 N3 110.19(16)
C13 N4 B1 128.95(18)
N3 N4 B1 120.85(16)
C17 N5 N6 106.87(17)
C17 N5 W1 132.72(15)
N6 N5 W1 119.90(13)
C19 N6 N5 109.57(18)
C19 N6 B1 129.14(19)
N5 N6 B1 119.76(16)
N2 B1 N4 107.90(16)
N2 B1 N6 111.25(17)
N4 B1 N6 108.13(17)
N2 B1 H1 109.8
N4 B1 H1 109.8
N6 B1 H1 109.8
C2 C1 P1 154.34(18)
C2 C1 W1 73.48(13)
P1 C1 W1 132.14(12)
C1 C2 P2 150.90(18)
C1 C2 W1 69.67(13)
P2 C2 W1 139.34(12)
O1 C3 W1 178.53(19)
C5 C4 H4A 109.5
C5 C4 H4B 109.5
H4A C4 H4B 109.5
C5 C4 H4C 109.5
H4A C4 H4C 109.5
H4B C4 H4C 109.5
N1 C5 C6 109.9(2)
N1 C5 C4 126.0(2)
C6 C5 C4 124.1(2)
C7 C6 C5 106.0(2)
C7 C6 C9 128.7(2)
C5 C6 C9 125.4(2)
N2 C7 C6 107.83(19)
N2 C7 C8 122.2(2)
C6 C7 C8 129.9(2)
C7 C8 H8A 109.5
C7 C8 H8B 109.5
H8A C8 H8B 109.5
C7 C8 H8C 109.5
H8A C8 H8C 109.5
H8B C8 H8C 109.5
C6 C9 H9A 109.5
C6 C9 H9B 109.5
H9A C9 H9B 109.5
C6 C9 H9C 109.5
H9A C9 H9C 109.5
H9B C9 H9C 109.5
C11 C10 H10A 109.5
C11 C10 H10B 109.5
H10A C10 H10B 109.5
C11 C10 H10C 109.5
H10A C10 H10C 109.5
H10B C10 H10C 109.5
N3 C11 C12 110.15(19)
N3 C11 C10 124.8(2)
C12 C11 C10 125.09(19)
C13 C12 C11 105.72(18)
C13 C12 C15 127.5(2)
C11 C12 C15 126.7(2)
N4 C13 C12 107.90(19)
N4 C13 C14 122.70(19)
C12 C13 C14 129.34(19)
C13 C14 H14A 109.5
C13 C14 H14B 109.5
H14A C14 H14B 109.5
C13 C14 H14C 109.5
H14A C14 H14C 109.5
H14B C14 H14C 109.5
C12 C15 H15A 109.5
C12 C15 H15B 109.5
H15A C15 H15B 109.5
C12 C15 H15C 109.5
H15A C15 H15C 109.5
H15B C15 H15C 109.5
C17 C16 H16A 109.5
C17 C16 H16B 109.5
H16A C16 H16B 109.5
C17 C16 H16C 109.5
H16A C16 H16C 109.5
H16B C16 H16C 109.5
N5 C17 C18 109.7(2)
N5 C17 C16 123.92(19)
C18 C17 C16 126.4(2)
C19 C18 C17 105.53(19)
C19 C18 C21 127.5(2)
C17 C18 C21 127.0(2)
N6 C19 C18 108.3(2)
N6 C19 C20 122.7(2)
C18 C19 C20 129.0(2)
C19 C20 H20A 109.5
C19 C20 H20B 109.5
H20A C20 H20B 109.5
C19 C20 H20C 109.5
H20A C20 H20C 109.5
H20B C20 H20C 109.5
C18 C21 H21A 109.5
C18 C21 H21B 109.5
H21A C21 H21B 109.5
C18 C21 H21C 109.5
H21A C21 H21C 109.5
H21B C21 H21C 109.5
C24 C22 C23 111.4(2)
C24 C22 P1 117.34(18)
C23 C22 P1 110.15(19)
C24 C22 H22 105.7
C23 C22 H22 105.7
P1 C22 H22 105.7
C22 C23 H23A 109.5
C22 C23 H23B 109.5
H23A C23 H23B 109.5
C22 C23 H23C 109.5
H23A C23 H23C 109.5
H23B C23 H23C 109.5
C22 C24 H24A 109.5
C22 C24 H24B 109.5
H24A C24 H24B 109.5
C22 C24 H24C 109.5
H24A C24 H24C 109.5
H24B C24 H24C 109.5
C26 C25 C27 109.0(2)
C26 C25 P1 110.03(18)
C27 C25 P1 106.56(17)
C26 C25 H25 110.4
C27 C25 H25 110.4
P1 C25 H25 110.4
C25 C26 H26A 109.5
C25 C26 H26B 109.5
H26A C26 H26B 109.5
C25 C26 H26C 109.5
H26A C26 H26C 109.5
H26B C26 H26C 109.5
C25 C27 H27A 109.5
C25 C27 H27B 109.5
H27A C27 H27B 109.5
C25 C27 H27C 109.5
H27A C27 H27C 109.5
H27B C27 H27C 109.5
C30 C28 C29 109.0(2)
C30 C28 P2 110.28(18)
C29 C28 P2 107.90(18)
C30 C28 H28 109.9
C29 C28 H28 109.9
P2 C28 H28 109.9
C28 C29 H29A 109.5
C28 C29 H29B 109.5
H29A C29 H29B 109.5
C28 C29 H29C 109.5
H29A C29 H29C 109.5
H29B C29 H29C 109.5
C28 C30 H30A 109.5
C28 C30 H30B 109.5
H30A C30 H30B 109.5
C28 C30 H30C 109.5
H30A C30 H30C 109.5
H30B C30 H30C 109.5
C32 C31 C33 113.0(2)
C32 C31 P2 115.18(16)
C33 C31 P2 111.92(18)
C32 C31 H31 105.2
C33 C31 H31 105.2
P2 C31 H31 105.2
C31 C32 H32A 109.5
C31 C32 H32B 109.5
H32A C32 H32B 109.5
C31 C32 H32C 109.5
H32A C32 H32C 109.5
H32B C32 H32C 109.5
C31 C33 H33A 109.5
C31 C33 H33B 109.5
H33A C33 H33B 109.5
C31 C33 H33C 109.5
H33A C33 H33C 109.5
H33B C33 H33C 109.5

loop_
_geom_bond_atom_site_label_1
_geom_bond_atom_site_label_2
_geom_bond_distance
W1 C3 1.951(2)
W1 C1 2.060(2)
W1 C2 2.106(2)
W1 N5 2.1652(17)
W1 N3 2.2658(18)
W1 N1 2.2692(19)
W1 I1 2.79406(17)
P1 C1 1.821(2)
P1 C25 1.859(2)
P1 C22 1.871(3)
P2 C2 1.806(2)
P2 C28 1.860(2)
P2 C31 1.867(2)
O1 C3 1.152(3)
N1 C5 1.351(3)
N1 N2 1.373(2)
N2 C7 1.355(3)
N2 B1 1.523(3)
N3 C11 1.355(3)
N3 N4 1.373(2)
N4 C13 1.351(3)
N4 B1 1.537(3)
N5 C17 1.350(3)
N5 N6 1.372(2)
N6 C19 1.351(3)
N6 B1 1.538(3)
B1 H1 1.0000
C1 C2 1.318(3)
C4 C5 1.490(3)
C4 H4A 0.9800
C4 H4B 0.9800
C4 H4C 0.9800
C5 C6 1.399(3)
C6 C7 1.375(3)
C6 C9 1.500(3)
C7 C8 1.492(3)
C8 H8A 0.9800
C8 H8B 0.9800
C8 H8C 0.9800
C9 H9A 0.9800
C9 H9B 0.9800
C9 H9C 0.9800
C10 C11 1.494(3)
C10 H10A 0.9800
C10 H10B 0.9800
C10 H10C 0.9800
C11 C12 1.391(3)
C12 C13 1.386(3)
C12 C15 1.503(3)
C13 C14 1.492(3)
C14 H14A 0.9800
C14 H14B 0.9800
C14 H14C 0.9800
C15 H15A 0.9800
C15 H15B 0.9800
C15 H15C 0.9800
C16 C17 1.489(3)
C16 H16A 0.9800
C16 H16B 0.9800
C16 H16C 0.9800
C17 C18 1.398(3)
C18 C19 1.386(3)
C18 C21 1.503(3)
C19 C20 1.492(3)
C20 H20A 0.9800
C20 H20B 0.9800
C20 H20C 0.9800
C21 H21A 0.9800
C21 H21B 0.9800
C21 H21C 0.9800
C22 C24 1.526(4)
C22 C23 1.547(4)
C22 H22 1.0000
C23 H23A 0.9800
C23 H23B 0.9800
C23 H23C 0.9800
C24 H24A 0.9800
C24 H24B 0.9800
C24 H24C 0.9800
C25 C26 1.519(3)
C25 C27 1.541(4)
C25 H25 1.0000
C26 H26A 0.9800
C26 H26B 0.9800
C26 H26C 0.9800
C27 H27A 0.9800
C27 H27B 0.9800
C27 H27C 0.9800
C28 C30 1.532(4)
C28 C29 1.533(3)
C28 H28 1.0000
C29 H29A 0.9800
C29 H29B 0.9800
C29 H29C 0.9800
C30 H30A 0.9800
C30 H30B 0.9800
C30 H30C 0.9800
C31 C32 1.518(4)
C31 C33 1.530(3)
C31 H31 1.0000
C32 H32A 0.9800
C32 H32B 0.9800
C32 H32C 0.9800
C33 H33A 0.9800
C33 H33B 0.9800
C33 H33C 0.9800

loop_
_geom_torsion_atom_site_label_1
_geom_torsion_atom_site_label_2
_geom_torsion_atom_site_label_3
_geom_torsion_atom_site_label_4
_geom_torsion
C5 N1 N2 C7 1.3(2)
W1 N1 N2 C7 -173.36(13)
C5 N1 N2 B1 171.47(17)
W1 N1 N2 B1 -3.2(2)
C11 N3 N4 C13 -0.7(2)
W1 N3 N4 C13 178.43(13)
C11 N3 N4 B1 -179.94(18)
W1 N3 N4 B1 -0.8(2)
C17 N5 N6 C19 0.3(2)
W1 N5 N6 C19 -172.55(14)
C17 N5 N6 B1 -166.78(18)
W1 N5 N6 B1 20.3(2)
C7 N2 B1 N4 108.3(2)
N1 N2 B1 N4 -59.8(2)
C7 N2 B1 N6 -133.2(2)
N1 N2 B1 N6 58.6(2)
C13 N4 B1 N2 -116.3(2)
N3 N4 B1 N2 62.7(2)
C13 N4 B1 N6 123.2(2)
N3 N4 B1 N6 -57.8(2)
C19 N6 B1 N2 125.0(2)
N5 N6 B1 N2 -70.7(2)
C19 N6 B1 N4 -116.6(2)
N5 N6 B1 N4 47.6(2)
C25 P1 C1 C2 6.2(4)
C22 P1 C1 C2 -104.7(4)
C25 P1 C1 W1 -169.91(15)
C22 P1 C1 W1 79.25(16)
P1 C1 C2 P2 6.8(7)
W1 C1 C2 P2 -176.2(4)
P1 C1 C2 W1 -177.0(4)
C28 P2 C2 C1 -8.8(4)
C31 P2 C2 C1 -118.0(4)
C28 P2 C2 W1 176.61(17)
C31 P2 C2 W1 67.46(19)
N2 N1 C5 C6 -1.2(2)
W1 N1 C5 C6 172.23(15)
N2 N1 C5 C4 176.9(2)
W1 N1 C5 C4 -9.6(3)
N1 C5 C6 C7 0.7(2)
C4 C5 C6 C7 -177.5(2)
N1 C5 C6 C9 -177.9(2)
C4 C5 C6 C9 3.9(4)
N1 N2 C7 C6 -0.9(2)
B1 N2 C7 C6 -170.01(19)
N1 N2 C7 C8 177.3(2)
B1 N2 C7 C8 8.3(3)
C5 C6 C7 N2 0.2(2)
C9 C6 C7 N2 178.7(2)
C5 C6 C7 C8 -177.9(2)
C9 C6 C7 C8 0.6(4)
N4 N3 C11 C12 0.9(2)
W1 N3 C11 C12 -178.10(16)
N4 N3 C11 C10 -178.6(2)
W1 N3 C11 C10 2.4(3)
N3 C11 C12 C13 -0.7(2)
C10 C11 C12 C13 178.8(2)
N3 C11 C12 C15 178.2(2)
C10 C11 C12 C15 -2.3(4)
N3 N4 C13 C12 0.3(2)
B1 N4 C13 C12 179.5(2)
N3 N4 C13 C14 -177.04(19)
B1 N4 C13 C14 2.1(3)
C11 C12 C13 N4 0.2(2)
C15 C12 C13 N4 -178.7(2)
C11 C12 C13 C14 177.3(2)
C15 C12 C13 C14 -1.5(4)
N6 N5 C17 C18 -1.4(2)
W1 N5 C17 C18 170.18(15)
N6 N5 C17 C16 177.72(19)
W1 N5 C17 C16 -10.7(3)
N5 C17 C18 C19 1.9(3)
C16 C17 C18 C19 -177.2(2)
N5 C17 C18 C21 -178.8(2)
C16 C17 C18 C21 2.1(4)
N5 N6 C19 C18 0.9(3)
B1 N6 C19 C18 166.4(2)
N5 N6 C19 C20 -179.6(2)
B1 N6 C19 C20 -14.1(4)
C17 C18 C19 N6 -1.7(3)
C21 C18 C19 N6 179.1(3)
C17 C18 C19 C20 178.9(3)
C21 C18 C19 C20 -0.4(5)
C1 P1 C22 C24 72.2(2)
C25 P1 C22 C24 -35.4(2)
C1 P1 C22 C23 -158.84(19)
C25 P1 C22 C23 93.5(2)
C1 P1 C25 C26 -166.90(18)
C22 P1 C25 C26 -62.9(2)
C1 P1 C25 C27 75.05(19)
C22 P1 C25 C27 179.10(17)
C2 P2 C28 C30 -161.75(18)
C31 P2 C28 C30 -58.7(2)
C2 P2 C28 C29 79.36(19)
C31 P2 C28 C29 -177.56(17)
C2 P2 C31 C32 69.24(19)
C28 P2 C31 C32 -38.9(2)
C2 P2 C31 C33 -159.91(19)
C28 P2 C31 C33 92.0(2)
